data_1549168
loop_
_publ_author_name
'Zorina-Tikhonova, Ekaterina N.'
'Chistyakov, Aleksandr S.'
'Kiskin, Mikhail A.'
'Sidorov, Aleksei A.'
'Dorovatovskii, Pavel V.'
'Zubavichus, Yan V.'
'Voronova, Eugenia D.'
'Godovikov, Ivan A.'
'Korlyukov, Alexander A.'
'Eremenko, Igor L.'
'Vologzhanina, Anna V.'

_publ_section_title
;
 Exploitation of knowledge databases in the synthesis of zinc(II)
 malonates with photo-sensitive and photo-insensitive
 <i>N</i>,<i>N</i>'-containing linkers
;
_journal_issue 3
_journal_name_full IUCrJ
_journal_page_first
;
;
_journal_paper_doi 10.1107/S2052252518001641
_journal_volume 5
_journal_year 2018
_chemical_formula_moiety 'C19 H20 N2 O4 Zn, 0.25(C12 H10 N2)'
_chemical_formula_sum 'C22 H22.5 N2.5 O4 Zn'
_chemical_formula_weight 451.29
_chemical_name_systematic
;
Catena((mu-1,2-bis(4-pyridine)ethylene-N,N')-
(mu-diethylmalonato-O,O')-zinc(II) 1,2-bis(4-pyridine)ethylene solvate)
;
_space_group_crystal_system orthorhombic
_space_group_IT_number 63
_space_group_name_Hall '-C 2c 2'
_space_group_name_H-M_alt 'C m c m'
_symmetry_space_group_name_Hall '-C 2c 2'
_symmetry_space_group_name_H-M 'C m c m'
_atom_sites_solution_hydrogens mixed
_atom_sites_solution_primary dual
_audit_creation_date 2017-08-02
_audit_creation_method
;
Olex2 1.2
(compiled 2017.03.28 svn.r3405 for OlexSys, GUI svn.r5337)
;
_cell_angle_alpha 90
_cell_angle_beta 90
_cell_angle_gamma 90
_cell_formula_units_Z 8
_cell_length_a 9.8266(5)
_cell_length_b 22.0654(12)
_cell_length_c 22.1641(11)
_cell_measurement_reflns_used 3505
_cell_measurement_temperature 120
_cell_measurement_theta_max 25.87
_cell_measurement_theta_min 2.27
_cell_volume 4805.8(4)
_computing_molecular_graphics 'Olex2 (Dolomanov et al., 2009)'
_computing_publication_material 'Olex2 (Dolomanov et al., 2009)'
_computing_structure_refinement 'XL (Sheldrick, 2008)'
_computing_structure_solution 'ShelXT (Sheldrick, 2015)'
_diffrn_ambient_temperature 120
_diffrn_measured_fraction_theta_full 0.990
_diffrn_measured_fraction_theta_max 0.988
_diffrn_measurement_device_type 'Bruker Smart 1000 CCD area detector'
_diffrn_measurement_method 'phi and omega scans'
_diffrn_radiation_monochromator graphite
_diffrn_radiation_type MoK\a
_diffrn_radiation_wavelength 0.71073
_diffrn_reflns_av_R_equivalents 0.0822
_diffrn_reflns_av_unetI/netI 0.0672
_diffrn_reflns_Laue_measured_fraction_full 0.990
_diffrn_reflns_Laue_measured_fraction_max 0.988
_diffrn_reflns_limit_h_max 12
_diffrn_reflns_limit_h_min -13
_diffrn_reflns_limit_k_max 30
_diffrn_reflns_limit_k_min -30
_diffrn_reflns_limit_l_max 30
_diffrn_reflns_limit_l_min -30
_diffrn_reflns_number 22224
_diffrn_reflns_point_group_measured_fraction_full 0.990
_diffrn_reflns_point_group_measured_fraction_max 0.988
_diffrn_reflns_theta_full 25.242
_diffrn_reflns_theta_max 29.244
_diffrn_reflns_theta_min 2.062
_exptl_absorpt_coefficient_mu 1.050
_exptl_absorpt_correction_T_max 0.903
_exptl_absorpt_correction_T_min 0.786
_exptl_absorpt_correction_type multi-scan
_exptl_absorpt_process_details SADABS
_exptl_crystal_colour colourless
_exptl_crystal_colour_primary colourless
_exptl_crystal_density_diffrn 1.247
_exptl_crystal_description prism
_exptl_crystal_F_000 1872
_exptl_crystal_size_max 0.43
_exptl_crystal_size_mid 0.29
_exptl_crystal_size_min 0.21
_refine_diff_density_max 0.972
_refine_diff_density_min -1.030
_refine_diff_density_rms 0.101
_refine_ls_extinction_method none
_refine_ls_goodness_of_fit_ref 1.000
_refine_ls_hydrogen_treatment constr
_refine_ls_matrix_type full
_refine_ls_number_parameters 209
_refine_ls_number_reflns 3498
_refine_ls_number_restraints 7
_refine_ls_restrained_S_all 1.005
_refine_ls_R_factor_all 0.0768
_refine_ls_R_factor_gt 0.0516
_refine_ls_shift/su_max 0.008
_refine_ls_shift/su_mean 0.000
_refine_ls_structure_factor_coef Fsqd
_refine_ls_weighting_details 'w=1/[\s^2^(Fo^2^)+(0.0600P)^2^+15.0000P] where P=(Fo^2^+2Fc^2^)/3'
_refine_ls_weighting_scheme calc
_refine_ls_wR_factor_gt 0.1293
_refine_ls_wR_factor_ref 0.1398
_reflns_Friedel_coverage 0.000
_reflns_number_gt 2496
_reflns_number_total 3498
_reflns_threshold_expression 'I > 2\s(I)'
_cod_data_source_file lq5010.cif
_cod_data_source_block 7
_cod_original_formula_sum 'C22 H22.50 N2.50 O4 Zn'
_cod_database_code 1549168
_shelxl_version_number 2014-3
_shelx_space_group_comment
;
The symmetry employed for this shelxl refinement is uniquely defined
by the following loop, which should always be used as a source of
symmetry information in preference to the above space-group names.
They are only intended as comments.
;
_olex2_refinement_description
;
1. Others
 Fixed Sof: C12A(0.25) H12A(0.25) C12B(0.25) H12B(0.25) H6(0.5) N1(0.5)
 N2(0.5) C1(0.5) H1(0.5) C2(0.5) H2(0.5) C3(0.5) C4(0.5) H4(0.5) C5(0.5)
 H5(0.5) C7(0.5) H7(0.5) C8(0.5) H8(0.5) C9(0.5) C10(0.5) H10(0.5) C11(0.5)
 H11(0.5) O1(0.5) O2(0.5) O3(0.5) O4(0.5) C13(0.5) C14(0.5) C15(0.5) C16(0.5)
 H16A(0.5) H16B(0.5) C17(0.5) H17A(0.5) H17B(0.5) H17C(0.5) C18(0.5) H18A(0.5)
 H18B(0.5) C19(0.5) H19A(0.5) H19B(0.5) H19C(0.5) N3(0.125) C12(0.125)
 H12(0.125) C1A(0.125) H1A(0.125) C1B(0.125) C1C(0.125) H1C(0.125) C1D(0.125)
 H1D(0.125) C1E(0.125) H1E(0.125) N9(0.125) C1F(0.125) C1G(0.125) H1G(0.125)
 C1H(0.125) C1I(0.125) H1I(0.125) C1J(0.125) H1J(0.125) C1K(0.125) H1K(0.125)
 Fixed U12: Zn1(0) C6(0) C2(0) C3(0) C4(0)
 Fixed U13: Zn1(0) C12A(0) C12B(0) C6(0) C2(0) C3(0) C4(0)
 Fixed U23: C12A(0) C12B(0)
 Fixed Uiso: H12A(0.028) H12B(0.028) H6(0.036) H1(0.027) H2(0.036) H4(0.036)
 H5(0.031) H7(0.047) H8(0.075) H10(0.075) H11(0.048) H16A(0.037) H16B(0.037)
 H17A(0.086) H17B(0.086) H17C(0.086) H18A(0.038) H18B(0.038) H19A(0.086)
 H19B(0.086) H19C(0.086) N3(0.06) C12(0.06) H12(0.072) C1A(0.06) H1A(0.072)
 C1B(0.06) C1C(0.06) H1C(0.072) C1D(0.06) H1D(0.072) C1E(0.06) H1E(0.072)
 N9(0.06) C1F(0.06) C1G(0.06) H1G(0.072) C1H(0.06) C1I(0.06) H1I(0.072)
 C1J(0.06) H1J(0.072) C1K(0.06) H1K(0.072)
 Fixed X: Zn1(0) H12A(0.3787) C12B(0.5) H12B(0.5884) H6(-0.3699) H1(-0.2939)
 H2(-0.4588) H4(-0.1741) H5(-0.0155) H7(0.0244) H8(0.1857) H10(0.4735)
 H11(0.303) H16A(0.4318) H16B(0.3375) H17A(0.5495) H17B(0.4347) H17C(0.5292)
 H18A(0.2334) H18B(0.1138) H19A(0.0371) H19B(0.1565) H19C(0.0369) H12(-0.0122)
 H1A(0.195) H1C(0.3823) H1D(0.1698) H1E(0.4409) H1G(0.8166) H1I(0.6293)
 H1J(0.8419) H1K(0.5708)
 Fixed Y: H12A(0.1909) H12B(0.1907) C6(0) H6(-0.0301) H1(0.191) H2(0.1196) H4(-
 0.0115) H5(0.0642) H7(0.1987) H8(0.1975) H10(0.1868) H11(0.1918) H16A(0.2855)
 H16B(0.3195) H17A(0.3664) H17B(0.4126) H17C(0.3786) H18A(0.423) H18B(0.3906)
 H19A(0.4156) H19B(0.3759) H19C(0.3435) H12(0.536) H1A(0.5443) H1C(0.5378)
 H1D(0.531) H1E(0.5472) H1G(0.5318) H1I(0.5382) H1J(0.5451) H1K(0.5288)
 Fixed Z: C12A(0.25) H12A(0.2154) H12B(0.2935) C6(0.5) H6(0.5088) H1(0.4775)
 H2(0.497) H4(0.4729) H5(0.4545) H7(0.3218) H8(0.2478) H10(0.3778) H11(0.4497)
 H16A(0.3485) H16B(0.3005) H17A(0.3056) H17B(0.3281) H17C(0.3762) H18A(0.3746)
 H18B(0.4114) H19A(0.3135) H19B(0.2844) H19C(0.3212) H12(0.2372) H1A(0.2867)
 H1C(0.1237) H1D(0.0793) H1E(0.286) H1G(0.1753) H1I(0.3383) H1J(0.3827)
 H1K(0.176)
;
_olex2_submission_special_instructions 'No special instructions were received'

loop_
_space_group_symop_operation_xyz
'x, y, z'
'-x, -y, z+1/2'
'-x, y, -z+1/2'
'x, -y, -z'
'x+1/2, y+1/2, z'
'-x+1/2, -y+1/2, z+1/2'
'-x+1/2, y+1/2, -z+1/2'
'x+1/2, -y+1/2, -z'
'-x, -y, -z'
'x, y, -z-1/2'
'x, -y, z-1/2'
'-x, y, z'
'-x+1/2, -y+1/2, -z'
'x+1/2, y+1/2, -z-1/2'
'x+1/2, -y+1/2, z-1/2'
'-x+1/2, y+1/2, z'

loop_
_atom_site_label
_atom_site_type_symbol
_atom_site_fract_x
_atom_site_fract_y
_atom_site_fract_z
_atom_site_U_iso_or_equiv
_atom_site_adp_type
_atom_site_occupancy
_atom_site_site_symmetry_order
_atom_site_calc_flag
_atom_site_refinement_flags_posn
_atom_site_refinement_flags_adp
_atom_site_refinement_flags_occupancy
_atom_site_disorder_assembly
_atom_site_disorder_group
Zn1 Zn 0.0000 0.20100(2) 0.45562(2) 0.01418(14) Uani 1 2 d S T P . .
C12A C 0.4323(9) 0.1899(4) 0.2500 0.0235(12) Uani 0.5 2 d S T P A 1
H12A H 0.3787 0.1909 0.2154 0.028 Uiso 0.25 1 d R . . A 1
C12B C 0.5000 0.1899(4) 0.2785(4) 0.0235(12) Uani 0.5 2 d S T P A 1
H12B H 0.5884 0.1907 0.2935 0.028 Uiso 0.25 1 d R . . A 1
C6 C -0.4331(5) 0.0000 0.5000 0.0297(6) Uani 1 2 d S TU P B 2
H6 H -0.3699 -0.0301 0.5088 0.036 Uiso 0.5 1 d R . . B 2
N1 N 0.1477(5) 0.1936(2) 0.3925(2) 0.0240(11) Uani 0.5 1 d . . . C -2
N2 N -0.1398(5) 0.1346(2) 0.4648(2) 0.0202(10) Uani 0.5 1 d . . . B -2
C1 C -0.2696(6) 0.1493(2) 0.4768(3) 0.0221(12) Uani 0.5 1 d . . . B -2
H1 H -0.2939 0.1910 0.4775 0.027 Uiso 0.5 1 calc R . . B -2
C2 C -0.3685(7) 0.1071(3) 0.4882(3) 0.0297(6) Uani 0.5 1 d . . . B -2
H2 H -0.4588 0.1196 0.4970 0.036 Uiso 0.5 1 calc R . . B -2
C3 C -0.3360(7) 0.0455(3) 0.4867(3) 0.0297(6) Uani 0.5 1 d . . . B -2
C4 C -0.2009(7) 0.0298(3) 0.4741(3) 0.0297(6) Uani 0.5 1 d . . . B -2
H4 H -0.1741 -0.0115 0.4729 0.036 Uiso 0.5 1 calc R . . B -2
C5 C -0.1068(6) 0.0752(2) 0.4633(3) 0.0256(13) Uani 0.5 1 d . . . B -2
H5 H -0.0155 0.0642 0.4545 0.031 Uiso 0.5 1 calc R . . B -2
C7 C 0.1175(8) 0.1961(3) 0.3331(3) 0.0394(18) Uani 0.5 1 d . . . C -2
H7 H 0.0244 0.1987 0.3218 0.047 Uiso 0.5 1 calc R . . C -2
C8 C 0.2122(11) 0.1953(4) 0.2890(4) 0.063(3) Uani 0.5 1 d . . . C -2
H8 H 0.1857 0.1975 0.2478 0.075 Uiso 0.5 1 calc R . . C -2
C9 C 0.3522(11) 0.1909(3) 0.3049(5) 0.065(3) Uani 0.5 1 d . . . C -2
C10 C 0.3813(8) 0.1894(4) 0.3652(5) 0.063(3) Uani 0.5 1 d . . . C -2
H10 H 0.4735 0.1868 0.3778 0.075 Uiso 0.5 1 calc R . . C -2
C11 C 0.2792(7) 0.1917(3) 0.4082(4) 0.0404(18) Uani 0.5 1 d . . . C -2
H11 H 0.3030 0.1918 0.4497 0.048 Uiso 0.5 1 calc R . . C -2
O1 O 0.1012(4) 0.27557(17) 0.44104(17) 0.0191(8) Uani 0.5 1 d . . . C -1
O2 O 0.1908(5) 0.23148(19) 0.35935(19) 0.0294(10) Uani 0.5 1 d . . . C -1
O3 O 0.4079(4) 0.28894(16) 0.46641(17) 0.0189(8) Uani 0.5 1 d . . . C -1
O4 O 0.3348(4) 0.38364(17) 0.48120(19) 0.0236(9) Uani 0.5 1 d . . . C -1
C13 C 0.1817(6) 0.2745(3) 0.3956(2) 0.0198(11) Uani 0.5 1 d . . . C -1
C14 C 0.2702(6) 0.3316(3) 0.3891(2) 0.0211(12) Uani 0.5 1 d . . . C -1
C15 C 0.3426(6) 0.3373(2) 0.4505(2) 0.0185(11) Uani 0.5 1 d . . . C -1
C16 C 0.3819(7) 0.3236(3) 0.3404(3) 0.0312(15) Uani 0.5 1 d D . . C -1
H16A H 0.4318 0.2855 0.3485 0.037 Uiso 0.5 1 calc R . . C -1
H16B H 0.3375 0.3195 0.3005 0.037 Uiso 0.5 1 calc R . . C -1
C17 C 0.4826(11) 0.3747(3) 0.3373(3) 0.0574(17) Uani 0.5 1 d D . . C -1
H17A H 0.5495 0.3664 0.3056 0.086 Uiso 0.5 1 calc R . . C -1
H17B H 0.4347 0.4126 0.3281 0.086 Uiso 0.5 1 calc R . . C -1
H17C H 0.5292 0.3786 0.3762 0.086 Uiso 0.5 1 calc R . . C -1
C18 C 0.1772(7) 0.3859(3) 0.3770(3) 0.0317(15) Uani 0.5 1 d . . . C -1
H18A H 0.2334 0.4230 0.3746 0.038 Uiso 0.5 1 calc R . . C -1
H18B H 0.1138 0.3906 0.4114 0.038 Uiso 0.5 1 calc R . . C -1
C19 C 0.0945(9) 0.3796(4) 0.3188(4) 0.0574(17) Uani 0.5 1 d . . . C -1
H19A H 0.0371 0.4156 0.3135 0.086 Uiso 0.5 1 calc R . . C -1
H19B H 0.1565 0.3759 0.2844 0.086 Uiso 0.5 1 calc R . . C -1
H19C H 0.0369 0.3435 0.3212 0.086 Uiso 0.5 1 calc R . . C -1
N3 N 0.0595(12) 0.5320(8) 0.1540(8) 0.060 Uiso 0.125 1 d . . . D -1
C12 C 0.0692(11) 0.5361(9) 0.2140(8) 0.060 Uiso 0.125 1 d G . . D -1
H12 H -0.0122 0.5360 0.2372 0.072 Uiso 0.125 1 calc R . . D -1
C1A C 0.1929(10) 0.5406(9) 0.2441(7) 0.060 Uiso 0.125 1 d G . . D -1
H1A H 0.1950 0.5443 0.2867 0.072 Uiso 0.125 1 calc R . . D -1
C1B C 0.3142(11) 0.5396(4) 0.2112(5) 0.060 Uiso 0.125 1 d G . . D -1
C1C C 0.3030(13) 0.5369(8) 0.1482(5) 0.060 Uiso 0.125 1 d G . . D -1
H1C H 0.3823 0.5378 0.1237 0.072 Uiso 0.125 1 calc R . . D -1
C1D C 0.1755(14) 0.5330(10) 0.1221(7) 0.060 Uiso 0.125 1 d G . . D -1
H1D H 0.1698 0.5310 0.0793 0.072 Uiso 0.125 1 calc R . . D -1
C1E C 0.4442(10) 0.5412(4) 0.2436(4) 0.060 Uiso 0.125 1 d G . . D -1
H1E H 0.4409 0.5472 0.2860 0.072 Uiso 0.125 1 calc R . . D -1
N9 N 0.9521(12) 0.5441(7) 0.3081(8) 0.060 Uiso 0.125 1 d G . . D -1
C1F C 0.9424(10) 0.5399(10) 0.2480(8) 0.060 Uiso 0.125 1 d G . . D -1
C1G C 0.8187(11) 0.5355(10) 0.2180(7) 0.060 Uiso 0.125 1 d G . . D -1
H1G H 0.8166 0.5318 0.1753 0.072 Uiso 0.125 1 calc R . . D -1
C1H C 0.6974(11) 0.5364(4) 0.2508(5) 0.060 Uiso 0.125 1 d G . . D -1
C1I C 0.7086(12) 0.5391(7) 0.3138(5) 0.060 Uiso 0.125 1 d G . . D -1
H1I H 0.6293 0.5382 0.3383 0.072 Uiso 0.125 1 calc R . . D -1
C1J C 0.8361(13) 0.5430(9) 0.3400(7) 0.060 Uiso 0.125 1 d G . . D -1
H1J H 0.8419 0.5451 0.3827 0.072 Uiso 0.125 1 calc R . . D -1
C1K C 0.5675(11) 0.5349(4) 0.2184(4) 0.060 Uiso 0.125 1 d G . . D -1
H1K H 0.5708 0.5288 0.1760 0.072 Uiso 0.125 1 calc R . . D -1

loop_
_atom_site_aniso_label
_atom_site_aniso_U_11
_atom_site_aniso_U_22
_atom_site_aniso_U_33
_atom_site_aniso_U_23
_atom_site_aniso_U_13
_atom_site_aniso_U_12
Zn1 0.0111(2) 0.0144(2) 0.0171(2) -0.00118(18) 0.000 0.000
C12A 0.016(4) 0.029(3) 0.026(4) 0.000 0.000 0.000(3)
C12B 0.016(4) 0.029(3) 0.026(4) 0.000 0.000 0.000(3)
C6 0.0224(14) 0.0169(12) 0.0500(16) 0.0026(12) 0.000 0.000
N1 0.020(3) 0.026(2) 0.026(2) 0.001(2) 0.012(2) 0.003(2)
N2 0.015(2) 0.014(2) 0.032(3) -0.0032(18) 0.000(2) -0.0019(18)
C1 0.016(3) 0.012(2) 0.038(3) -0.002(2) 0.004(2) -0.001(2)
C2 0.0224(14) 0.0169(12) 0.0500(16) 0.0026(12) 0.000 0.000
C3 0.0224(14) 0.0169(12) 0.0500(16) 0.0026(12) 0.000 0.000
C4 0.0224(14) 0.0169(12) 0.0500(16) 0.0026(12) 0.000 0.000
C5 0.014(3) 0.017(3) 0.046(4) -0.006(2) 0.001(3) -0.001(2)
C7 0.045(5) 0.051(4) 0.022(3) -0.003(3) 0.013(3) 0.000(4)
C8 0.092(8) 0.059(5) 0.037(4) -0.006(4) 0.044(5) 0.001(5)
C9 0.090(8) 0.031(4) 0.073(6) 0.006(4) 0.069(6) 0.005(4)
C10 0.029(4) 0.043(5) 0.116(9) 0.020(5) 0.043(5) 0.009(3)
C11 0.017(3) 0.049(4) 0.054(4) 0.015(3) 0.019(3) 0.006(3)
O1 0.017(2) 0.0172(17) 0.024(2) 0.0006(15) -0.0008(16) -0.0010(16)
O2 0.041(3) 0.024(2) 0.023(2) -0.0047(18) -0.001(2) -0.007(2)
O3 0.019(2) 0.0174(18) 0.0202(19) 0.0004(14) -0.0029(15) -0.0006(15)
O4 0.026(2) 0.0156(18) 0.029(2) -0.0026(16) -0.0026(18) -0.0019(16)
C13 0.019(3) 0.020(3) 0.020(3) 0.001(2) -0.005(2) 0.001(2)
C14 0.023(3) 0.021(3) 0.019(3) 0.003(2) -0.003(2) -0.005(2)
C15 0.017(3) 0.017(2) 0.021(3) 0.005(2) 0.001(2) -0.002(2)
C16 0.036(4) 0.041(4) 0.016(3) -0.002(2) 0.005(3) -0.008(3)
C17 0.064(5) 0.057(3) 0.050(3) 0.009(2) -0.017(4) 0.002(4)
C18 0.038(4) 0.022(3) 0.035(3) 0.006(3) -0.012(3) 0.002(3)
C19 0.064(5) 0.057(3) 0.050(3) 0.009(2) -0.017(4) 0.002(4)

loop_
_atom_type_symbol
_atom_type_description
_atom_type_scat_dispersion_real
_atom_type_scat_dispersion_imag
_atom_type_scat_source
C C 0.0033 0.0016 'International Tables Vol C Tables 4.2.6.8 and 6.1.1.4'
H H 0.0000 0.0000 'International Tables Vol C Tables 4.2.6.8 and 6.1.1.4'
N N 0.0061 0.0033 'International Tables Vol C Tables 4.2.6.8 and 6.1.1.4'
O O 0.0106 0.0060 'International Tables Vol C Tables 4.2.6.8 and 6.1.1.4'
Zn Zn 0.2839 1.4301 'International Tables Vol C Tables 4.2.6.8 and 6.1.1.4'

loop_
_geom_angle_atom_site_label_1
_geom_angle_atom_site_label_2
_geom_angle_atom_site_label_3
_geom_angle
_geom_angle_site_symmetry_1
_geom_angle_site_symmetry_3
N2 Zn1 N1 120.0(2) . .
C12A C12A H12A 124.5 3_655 .
C12B C12A C12A 43.5(6) . 3_655
C12B C12A C12A 43.5(6) 10_556 3_655
C12B C12A H12A 81.0 10_556 .
C12B C12A H12A 168.0 . .
C12B C12A C12B 87.0(12) . 10_556
C12A C12B C12A 93.0(12) . 3_655
C12A C12B C12B 46.5(6) . 10_556
C12A C12B C12B 46.5(6) 3_655 10_556
C12A C12B H12B 64.4 3_655 .
C12A C12B H12B 157.4 . .
C12B C12B H12B 110.9 10_556 .
C6 C6 H6 131.9 9_456 .
C6 C6 C3 132.4(3) 9_456 .
C3 C6 H6 95.7 . .
C7 N1 Zn1 120.9(5) . .
C11 N1 Zn1 121.0(5) . .
C11 N1 C7 117.8(6) . .
C1 N2 Zn1 119.4(4) . .
C1 N2 C5 117.8(5) . .
C5 N2 Zn1 122.6(4) . .
N2 C1 H1 118.4 . .
N2 C1 C2 123.2(5) . .
C2 C1 H1 118.4 . .
C1 C2 H2 120.2 . .
C1 C2 C3 119.6(6) . .
C3 C2 H2 120.2 . .
C2 C3 C6 122.0(5) . .
C2 C3 C4 117.6(6) . .
C4 C3 C6 120.4(5) . .
C3 C4 H4 120.4 . .
C5 C4 C3 119.3(6) . .
C5 C4 H4 120.4 . .
N2 C5 C4 122.5(6) . .
N2 C5 H5 118.7 . .
C4 C5 H5 118.7 . .
N1 C7 H7 118.2 . .
N1 C7 C8 123.6(8) . .
C8 C7 H7 118.2 . .
C7 C8 H8 120.4 . .
C7 C8 C9 119.2(8) . .
C9 C8 H8 120.4 . .
C10 C9 C8 116.5(7) . .
C9 C10 H10 119.3 . .
C9 C10 C11 121.4(9) . .
C11 C10 H10 119.3 . .
N1 C11 C10 121.4(8) . .
N1 C11 H11 119.3 . .
C10 C11 H11 119.3 . .
C13 O1 Zn1 115.5(3) . .
O1 C13 C14 114.2(5) . .
O2 C13 O1 124.4(5) . .
O2 C13 C14 121.4(5) . .
C13 C14 C15 104.2(4) . .
C13 C14 C16 112.0(5) . .
C15 C14 C16 107.3(5) . .
C18 C14 C13 108.6(5) . .
C18 C14 C15 111.4(5) . .
C18 C14 C16 113.0(5) . .
O3 C15 C14 113.7(5) . .
O4 C15 O3 124.4(5) . .
O4 C15 C14 121.9(5) . .
C14 C16 H16A 108.7 . .
C14 C16 H16B 108.7 . .
H16A C16 H16B 107.6 . .
C17 C16 C14 114.4(6) . .
C17 C16 H16A 108.7 . .
C17 C16 H16B 108.7 . .
C16 C17 H17A 109.5 . .
C16 C17 H17B 109.5 . .
C16 C17 H17C 109.5 . .
H17A C17 H17B 109.5 . .
H17A C17 H17C 109.5 . .
H17B C17 H17C 109.5 . .
C14 C18 H18A 108.9 . .
C14 C18 H18B 108.9 . .
C14 C18 C19 113.1(6) . .
H18A C18 H18B 107.8 . .
C19 C18 H18A 108.9 . .
C19 C18 H18B 108.9 . .
C18 C19 H19A 109.5 . .
C18 C19 H19B 109.5 . .
C18 C19 H19C 109.5 . .
H19A C19 H19B 109.5 . .
H19A C19 H19C 109.5 . .
H19B C19 H19C 109.5 . .
C12 N3 C1D 117.6 . .
N3 C12 H12 118.5 . .
N3 C12 C1A 122.9 . .
C1A C12 H12 118.5 . .
C12 C1A H1A 120.1 . .
C12 C1A C1B 119.7 . .
C1B C1A H1A 120.1 . .
C1A C1B C1C 116.9 . .
C1A C1B C1E 119.2 . .
C1C C1B C1E 123.9 . .
C1B C1C H1C 120.3 . .
C1D C1C C1B 119.4 . .
C1D C1C H1C 120.3 . .
N3 C1D C1C 123.3 . .
N3 C1D H1D 118.3 . .
C1C C1D H1D 118.3 . .
C1B C1E H1E 117.3 . .
C1K C1E C1B 125.5 . .
C1K C1E H1E 117.3 . .
C1F N9 C1J 117.6 . .
N9 C1F C1G 122.9 . .
C1F C1G H1G 120.1 . .
C1F C1G C1H 119.7 . .
C1H C1G H1G 120.1 . .
C1G C1H C1I 116.9 . .
C1G C1H C1K 119.2 . .
C1I C1H C1K 123.9 . .
C1H C1I H1I 120.3 . .
C1J C1I C1H 119.4 . .
C1J C1I H1I 120.3 . .
N9 C1J C1I 123.3 . .
N9 C1J H1J 118.4 . .
C1I C1J H1J 118.4 . .
C1E C1K C1H 125.5 . .
C1E C1K H1K 117.3 . .
C1H C1K H1K 117.3 . .

loop_
_geom_bond_atom_site_label_1
_geom_bond_atom_site_label_2
_geom_bond_distance
_geom_bond_site_symmetry_2
Zn1 N1 2.023(5) .
Zn1 N2 2.018(5) .
Zn1 O1 1.949(4) .
C12A C12A 1.331(18) 3_655
C12A H12A 0.9301 .
C12A C12B 0.918(8) .
C12A C12B 0.918(8) 10_556
C12B C12A 0.918(8) 3_655
C12B C12B 1.264(18) 10_556
C12B H12B 0.9300 .
C6 C6 1.314(9) 9_456
C6 H6 0.9300 .
C6 C3 1.417(7) .
N1 C7 1.349(8) .
N1 C11 1.340(9) .
N2 C1 1.343(7) .
N2 C5 1.351(7) .
C1 H1 0.9500 .
C1 C2 1.370(8) .
C2 H2 0.9500 .
C2 C3 1.396(8) .
C3 C4 1.400(9) .
C4 H4 0.9500 .
C4 C5 1.384(8) .
C5 H5 0.9500 .
C7 H7 0.9500 .
C7 C8 1.351(10) .
C8 H8 0.9500 .
C8 C9 1.423(15) .
C9 C10 1.368(15) .
C10 H10 0.9500 .
C10 C11 1.384(10) .
C11 H11 0.9500 .
O1 C13 1.280(7) .
O2 C13 1.248(7) .
O3 C15 1.295(6) .
O4 C15 1.230(7) .
C13 C14 1.537(8) .
C14 C15 1.542(8) .
C14 C16 1.549(8) .
C14 C18 1.531(8) .
C16 H16A 0.9900 .
C16 H16B 0.9900 .
C16 C17 1.501(3) .
C17 H17A 0.9800 .
C17 H17B 0.9800 .
C17 H17C 0.9800 .
C18 H18A 0.9900 .
C18 H18B 0.9900 .
C18 C19 1.532(10) .
C19 H19A 0.9800 .
C19 H19B 0.9800 .
C19 H19C 0.9800 .
N3 C12 1.3376 .
N3 C1D 1.3418 .
C12 H12 0.9500 .
C12 C1A 1.3895 .
C1A H1A 0.9500 .
C1A C1B 1.3963 .
C1B C1C 1.4015 .
C1B C1E 1.4661 .
C1C H1C 0.9500 .
C1C C1D 1.3840 .
C1D H1D 0.9500 .
C1E H1E 0.9500 .
C1E C1K 1.3413 .
N9 C1F 1.3376 .
N9 C1J 1.3415 .
C1F C1G 1.3894 .
C1G H1G 0.9500 .
C1G C1H 1.3963 .
C1H C1I 1.4019 .
C1H C1K 1.4657 .
C1I H1I 0.9500 .
C1I C1J 1.3840 .
C1J H1J 0.9500 .
C1K H1K 0.9500 .

loop_
_geom_torsion_atom_site_label_1
_geom_torsion_atom_site_label_2
_geom_torsion_atom_site_label_3
_geom_torsion_atom_site_label_4
_geom_torsion
_geom_torsion_site_symmetry_1
_geom_torsion_site_symmetry_4
Zn1 N1 C7 C8 175.7(6) . .
Zn1 N1 C11 C10 -177.0(5) . .
Zn1 N2 C1 C2 -174.9(5) . .
Zn1 N2 C5 C4 175.0(5) . .
Zn1 O1 C13 O2 5.1(7) . .
Zn1 O1 C13 C14 -174.2(3) . .
C12A C12A C12B C12B -0.1(16) 3_655 10_556
C12B C12A C12B C12A 0.1(16) 10_556 3_655
C6 C6 C3 C2 20.6(9) 9_456 .
C6 C6 C3 C4 -162.4(4) 9_456 .
C6 C3 C4 C5 -177.7(6) . .
N1 C7 C8 C9 0.6(13) . .
N2 C1 C2 C3 -0.8(10) . .
C1 N2 C5 C4 -0.5(9) . .
C1 C2 C3 C6 177.9(6) . .
C1 C2 C3 C4 0.7(10) . .
C2 C3 C4 C5 -0.6(10) . .
C3 C4 C5 N2 0.4(10) . .
C5 N2 C1 C2 0.7(9) . .
C7 N1 C11 C10 -3.0(10) . .
C7 C8 C9 C10 -1.6(12) . .
C8 C9 C10 C11 0.4(12) . .
C9 C10 C11 N1 2.0(12) . .
C11 N1 C7 C8 1.7(11) . .
O1 C13 C14 C15 54.7(6) . .
O1 C13 C14 C16 170.4(5) . .
O1 C13 C14 C18 -64.1(6) . .
O2 C13 C14 C15 -124.7(6) . .
O2 C13 C14 C16 -9.0(8) . .
O2 C13 C14 C18 116.5(6) . .
C13 C14 C15 O3 54.3(6) . .
C13 C14 C15 O4 -124.2(6) . .
C13 C14 C16 C17 -172.7(6) . .
C13 C14 C18 C19 -61.2(7) . .
C15 C14 C16 C17 -58.9(7) . .
C15 C14 C18 C19 -175.4(6) . .
C16 C14 C15 O3 -64.7(6) . .
C16 C14 C15 O4 116.9(6) . .
C16 C14 C18 C19 63.7(7) . .
C18 C14 C15 O3 171.2(5) . .
C18 C14 C15 O4 -7.3(8) . .
C18 C14 C16 C17 64.3(7) . .
N3 C12 C1A C1B -1.3 . .
C12 N3 C1D C1C 1.4 . .
C12 C1A C1B C1C 3.0 . .
C12 C1A C1B C1E -176.9 . .
C1A C1B C1C C1D -2.5 . .
C1A C1B C1E C1K 173.4 . .
C1B C1C C1D N3 0.4 . .
C1B C1E C1K C1H 180.0 . .
C1C C1B C1E C1K -6.4 . .
C1D N3 C12 C1A -0.9 . .
C1E C1B C1C C1D 177.3 . .
N9 C1F C1G C1H 1.2 . .
C1F N9 C1J C1I -1.4 . .
C1F C1G C1H C1I -2.9 . .
C1F C1G C1H C1K 176.9 . .
C1G C1H C1I C1J 2.5 . .
C1G C1H C1K C1E -173.4 . .
C1H C1I C1J N9 -0.4 . .
C1I C1H C1K C1E 6.4 . .
C1J N9 C1F C1G 1.0 . .
C1K C1H C1I C1J -177.3 . .
